data_9002486
loop_
_publ_author_name
'Kahlenberg, V.'
'Fischer, R. X.'
'Shaw, C. S. J.'

_publ_section_title
;
 High-pressure Ca4Al6O13: An example of a calcium aluminate with three
 different types of coordination polyhedra for aluminum
;
_journal_name_full 'American Mineralogist'
_journal_page_first 1492
_journal_page_last 1496
_journal_volume 85
_journal_year 2000
_chemical_formula_structural Ca4Al6O13
_chemical_formula_sum 'Al6 Ca4 O13'
_space_group_IT_number 60
_symmetry_space_group_name_Hall '-P 2n 2c'
_symmetry_space_group_name_H-M 'P c a n'
_cell_angle_alpha 90
_cell_angle_beta 90
_cell_angle_gamma 90
_cell_length_a 5.3002
_cell_length_b 17.7610
_cell_length_c 21.0887
_cell_formula_units_Z 8
_cell_volume 1985.224
_database_code_amcsd 0002575
_exptl_crystal_density_diffrn 3.548
_cod_database_code 9002486
_amcsd_formula_title Ca4Al6O13

loop_
_space_group_symop_operation_xyz
x,y,z
-x,y,1/2+z
x,-y,1/2-z
1/2+x,1/2-y,z
1/2-x,1/2+y,-z
1/2+x,1/2+y,1/2-z
1/2-x,1/2-y,1/2+z
-x,-y,-z

loop_
_atom_site_label
_atom_site_fract_x
_atom_site_fract_y
_atom_site_fract_z
_atom_site_U_iso_or_equiv
Al1 0.00000 0.00000 0.50000 0.00600
Al2 0.98460 0.00000 0.25000 0.00500
Al3 0.56350 -0.20340 0.37540 0.00500
Al4 0.00230 -0.28340 0.62480 0.00400
Al5 0.00400 -0.49040 0.62520 0.00600
Al6 0.89200 -0.20700 0.25730 0.00800
Al7 0.89860 -0.20680 0.49270 0.00800
Ca1 0.99330 0.09830 0.37500 0.01100
Ca2 0.00950 -0.08260 0.37530 0.00500
Ca3 0.47800 -0.08710 0.49430 0.00700
Ca4 0.47070 -0.08720 0.25620 0.00700
O1 0.75150 0.00450 0.43710 0.00600
O2 0.82030 -0.22450 0.17600 0.01300
O3 0.73830 0.00550 0.31180 0.00700
O4 0.82770 -0.22270 0.57470 0.01200
O5 0.23610 0.00850 0.31280 0.00500
O6 0.06920 -0.28670 0.28290 0.00700
O7 0.24840 0.00960 0.43820 0.00500
O8 0.46980 -0.10830 0.37510 0.00700
O9 0.57450 -0.21230 0.46760 0.00800
O10 0.00440 -0.11540 0.25960 0.00600
O11 0.02000 -0.11600 0.49050 0.00800
O12 0.99570 -0.38150 0.62410 0.01500
O13 0.89910 -0.20990 0.37590 0.01700

loop_
_cod_related_entry_id
_cod_related_entry_database
_cod_related_entry_code
1 AMCSD 0002575
